data_4334350
loop_
_publ_author_name
'Mikiko Ochi'
'Ikuya Yamada'
'Kenya Ohgushi'
'Yoshihiro Kusano'
'Masaichiro Mizumaki'
'Ryoji Takahashi'
'Shunsuke Yagi'
'Norimasa Nishiyama'
'Toru Inoue'
'Tetsuo Irifune'

_publ_section_title
;
 B-Site Deficiencies in A-site-Ordered Perovskite LaCu3Pt3.75O12
;
_journal_name_full 'Inorganic Chemistry'
_journal_page_first 3985
_journal_page_last 3989
_journal_paper_doi 10.1021/ic302809v
_journal_volume 52
_journal_year 2013
_chemical_formula_sum 'Cu3 La O12 Pt3.73229'
_chemical_formula_weight 1249.646
_chemical_name_systematic ' ?'
_space_group_IT_number 204
_symmetry_cell_setting cubic
_symmetry_Int_Tables_number 204
_symmetry_space_group_name_Hall '-I 2 2 3'
_symmetry_space_group_name_H-M 'I m -3'
_cell_angle_alpha 90
_cell_angle_beta 90
_cell_angle_gamma 90
_cell_formula_units_Z 2
_cell_length_a 7.5405(1)
_cell_length_b 7.5405(1)
_cell_length_c 7.5405(1)
_cell_volume 428.746(10)
_computing_cell_refinement 'RIETAN-FP (Izumi and Momma, 2007)'
_computing_molecular_graphics 'VESTA (Momma and Izumi, 2008)'
_computing_structure_refinement 'RIETAN-FP (Izumi and Momma, 2007)'
_diffrn_radiation_wavelength 0.518520
_diffrn_source synchrotron
_exptl_crystal_density_diffrn 9.6800
_exptl_crystal_F_000 1062.24
_pd_calc_method 'Rietveld Refinement'
_pd_instr_location ' ?'
_pd_meas_2theta_range_inc 0.0100
_pd_meas_2theta_range_max 76.6200
_pd_meas_2theta_range_min 0.0100
_pd_meas_number_of_points 7662
_pd_meas_scan_method step
_pd_proc_2theta_range_inc 0.0100
_pd_proc_2theta_range_max 40.0000
_pd_proc_2theta_range_min 5.0000
_pd_proc_ls_background_function 'Legendre polynomials'
_pd_proc_ls_pref_orient_corr ' ?'
_pd_proc_ls_profile_function 'split pseudo-Voigt function'
_pd_proc_ls_prof_R_factor 0.05608
_pd_proc_ls_prof_wR_expected 0.05935
_pd_proc_ls_prof_wR_factor 0.07377
_pd_spec_mounting ' ?'
_pd_spec_mount_mode transmission
_pd_spec_shape cylinder
_refine_diff_density_max 0.0
_refine_diff_density_min 0.0
_refine_ls_extinction_method none
_refine_ls_goodness_of_fit_all 1.2430
_refine_ls_matrix_type full
_refine_ls_number_constraints 0
_refine_ls_number_parameters 40
_refine_ls_number_restraints 0
_refine_ls_R_factor_all 0.01784
_refine_ls_R_Fsqd_factor 0.02014
_refine_ls_R_I_factor 0.02901
_refine_ls_shift/su_max 0.0
_refine_ls_weighting_details 1/<i>y</i>~i~
_refine_ls_weighting_scheme sigma
_cod_data_source_file ic302809v_si_001_2.cif
_cod_data_source_block phase_1
_cod_original_cell_volume 428.74(1)
_cod_database_code 4334350

loop_
_symmetry_equiv_pos_site_id
_symmetry_equiv_pos_as_xyz
1 x,y,z
2 -x,-y,z
3 -x,y,-z
4 x,-y,-z
5 z,x,y
6 z,-x,-y
7 -z,-x,y
8 -z,x,-y
9 y,z,x
10 -y,z,-x
11 y,-z,-x
12 -y,-z,x
13 -x,-y,-z
14 x,y,-z
15 x,-y,z
16 -x,y,z
17 -z,-x,-y
18 -z,x,y
19 z,x,-y
20 z,-x,y
21 -y,-z,-x
22 y,-z,x
23 -y,z,x
24 y,z,-x
25 x+1/2,y+1/2,z+1/2
26 -x+1/2,-y+1/2,z+1/2
27 -x+1/2,y+1/2,-z+1/2
28 x+1/2,-y+1/2,-z+1/2
29 z+1/2,x+1/2,y+1/2
30 z+1/2,-x+1/2,-y+1/2
31 -z+1/2,-x+1/2,y+1/2
32 -z+1/2,x+1/2,-y+1/2
33 y+1/2,z+1/2,x+1/2
34 -y+1/2,z+1/2,-x+1/2
35 y+1/2,-z+1/2,-x+1/2
36 -y+1/2,-z+1/2,x+1/2
37 -x+1/2,-y+1/2,-z+1/2
38 x+1/2,y+1/2,-z+1/2
39 x+1/2,-y+1/2,z+1/2
40 -x+1/2,y+1/2,z+1/2
41 -z+1/2,-x+1/2,-y+1/2
42 -z+1/2,x+1/2,y+1/2
43 z+1/2,x+1/2,-y+1/2
44 z+1/2,-x+1/2,y+1/2
45 -y+1/2,-z+1/2,-x+1/2
46 y+1/2,-z+1/2,x+1/2
47 -y+1/2,z+1/2,x+1/2
48 y+1/2,z+1/2,-x+1/2

loop_
_atom_site_label
_atom_site_fract_x
_atom_site_fract_y
_atom_site_fract_z
_atom_site_occupancy
_atom_site_symmetry_multiplicity
_atom_site_Wyckoff_symbol
_atom_site_adp_type
_atom_site_U_iso_or_equiv
_atom_site_type_symbol
La1 0 0 0 1 2 a Uiso 0.0072(7) La
Cu1 0 0.5 0.5 1 6 b Uiso 0.0082(6) Cu
Pt1 0.25 0.25 0.25 0.933(4) 8 c Uiso 0.0060(2) Pt
O1 0.310(1) 0.170(1) 0 1 24 g Uiso 0.019(2) O

loop_
_atom_type_symbol
_atom_type_description
_atom_type_scat_dispersion_real
_atom_type_scat_dispersion_imag
_atom_type_scat_source
O O- 0.0016 0.0030 'International Tables for Crystallography, Vol. C'
La La3+ -1.0686 1.4182 'International Tables for Crystallography, Vol. C'
Cu Cu2+ 0.2508 0.7224 'International Tables for Crystallography, Vol. C'
Pt Pt4+ -1.2383 5.0594 'International Tables for Crystallography, Vol. C'

loop_
_geom_angle_atom_site_label_1
_geom_angle_atom_site_label_2
_geom_angle_atom_site_label_3
_geom_angle
_geom_angle_site_symmetry_1
_geom_angle_site_symmetry_3
Pt1 O1 La1 87.0(2) 1_555 1_555
Pt1 O1 Cu1 20.7(1) 1_555 1_555

loop_
_geom_bond_atom_site_label_1
_geom_bond_atom_site_label_2
_geom_bond_distance
_geom_bond_site_symmetry_2
La1 O1 2.667(9) 1_555
La1 O1 2.667(9) 2_555
La1 O1 2.667(9) 3_555
La1 O1 2.667(9) 4_555
La1 O1 2.667(9) 5_555
La1 O1 2.667(9) 6_555
La1 O1 2.667(9) 7_555
La1 O1 2.667(9) 8_555
La1 O1 2.667(9) 9_555
La1 O1 2.667(9) 10_555
La1 O1 2.667(9) 11_555
La1 O1 2.667(9) 12_555
Cu1 O1 1.925(7) 26_555
Cu1 O1 1.925(7) 27_555
Cu1 O1 1.925(7) 25_455
Cu1 O1 1.925(7) 28_455
Cu1 O1 2.869(9) 5_555
Cu1 O1 2.869(9) 7_565
Cu1 O1 2.869(9) 8_556
Cu1 O1 2.869(9) 6_566
Pt1 O1 2.029(3) 1_555
Pt1 O1 2.029(3) 26_555
Pt1 O1 2.029(3) 5_555
Pt1 O1 2.029(3) 30_555
Pt1 O1 2.029(3) 9_555
Pt1 O1 2.029(3) 34_555
O1 Cu1 1.925(7) 25_544
O1 Pt1 2.029(3) 1_555
O1 Pt1 2.029(3) 14_555
O1 O1 2.57(2) 4_555
O1 La1 2.667(9) 1_555
O1 O1 2.867(9) 5_555
O1 O1 2.867(9) 8_555
O1 O1 2.867(9) 9_555
O1 O1 2.867(9) 11_555
O1 O1 2.87(1) 3_655
O1 Cu1 2.869(9) 9_555
O1 O1 2.87(1) 30_555
O1 O1 2.87(1) 34_555
O1 O1 2.87(1) 31_554
O1 O1 2.87(1) 36_554

loop_
_pd_phase_id
_pd_phase_block_id
_pd_phase_mass_%
1 2013-02-27_phase_1 86.52
2 2013-02-27_phase_2 13.48
